data_4023660
loop_
_publ_author_name
'Wen Huang'
'Pengzhi Zheng'
'Zhengxing Zhang'
'Ruiting Liu'
'Zhenxia Chen'
'Xigeng Zhou'

_publ_section_title
;
 Controllable One-Step Synthesis of Spirocycles, Polycycles,
 and Di- and Tetrahydronaphthalenes from Aryl-Substituted
 Propargylic Alcohols
;
_journal_name_full 'Journal of Organic Chemistry'
_journal_page_first 6845
_journal_page_last 6848
_journal_paper_doi 10.1021/jo801210n
_journal_volume 73
_journal_year 2008
_chemical_formula_sum 'C30 H28 O4'
_chemical_formula_weight 452.52
_chemical_name_systematic
; 
 ? 
;
_space_group_IT_number 14
_symmetry_cell_setting monoclinic
_symmetry_space_group_name_Hall '-P 2ybc'
_symmetry_space_group_name_H-M 'P 1 21/c 1'
_atom_sites_solution_hydrogens geom
_atom_sites_solution_primary direct
_atom_sites_solution_secondary difmap
_audit_creation_method SHELXL-97
_cell_angle_alpha 90.00
_cell_angle_beta 107.938(5)
_cell_angle_gamma 90.00
_cell_formula_units_Z 4
_cell_length_a 15.875(6)
_cell_length_b 7.837(3)
_cell_length_c 20.502(8)
_cell_measurement_reflns_used 819
_cell_measurement_temperature 293(2)
_cell_measurement_theta_max 22.009
_cell_measurement_theta_min 2.801
_cell_volume 2426.8(16)
_computing_cell_refinement 'Bruker SMART'
_computing_data_collection 'Bruker SMART'
_computing_data_reduction 'Bruker SHELXTL'
_computing_molecular_graphics 'Bruker SHELXTL'
_computing_publication_material 'Bruker SHELXTL'
_computing_structure_refinement 'SHELXL-97 (Sheldrick, 1997)'
_computing_structure_solution 'SHELXS-97 (Sheldrick, 1990)'
_diffrn_ambient_temperature 293(2)
_diffrn_measured_fraction_theta_full 0.999
_diffrn_measured_fraction_theta_max 0.999
_diffrn_measurement_device_type 'CCD area detector'
_diffrn_measurement_method 'phi and omega scans'
_diffrn_radiation_monochromator graphite
_diffrn_radiation_source 'fine-focus sealed tube'
_diffrn_radiation_type MoK\a
_diffrn_radiation_wavelength 0.71073
_diffrn_reflns_av_R_equivalents 0.0482
_diffrn_reflns_av_sigmaI/netI 0.0503
_diffrn_reflns_limit_h_max 19
_diffrn_reflns_limit_h_min -8
_diffrn_reflns_limit_k_max 9
_diffrn_reflns_limit_k_min -9
_diffrn_reflns_limit_l_max 24
_diffrn_reflns_limit_l_min -25
_diffrn_reflns_number 10646
_diffrn_reflns_theta_full 26.01
_diffrn_reflns_theta_max 26.01
_diffrn_reflns_theta_min 2.09
_exptl_absorpt_coefficient_mu 0.081
_exptl_absorpt_correction_T_max 0.9935
_exptl_absorpt_correction_T_min 0.9839
_exptl_absorpt_correction_type multi-scan
_exptl_absorpt_process_details sadabs
_exptl_crystal_colour colorless
_exptl_crystal_density_diffrn 1.239
_exptl_crystal_density_method 'not measured'
_exptl_crystal_description column
_exptl_crystal_F_000 960
_exptl_crystal_size_max 0.20
_exptl_crystal_size_mid 0.15
_exptl_crystal_size_min 0.08
_refine_diff_density_max 0.498
_refine_diff_density_min -0.232
_refine_diff_density_rms 0.049
_refine_ls_extinction_method none
_refine_ls_goodness_of_fit_ref 0.944
_refine_ls_hydrogen_treatment constr
_refine_ls_matrix_type full
_refine_ls_number_parameters 307
_refine_ls_number_reflns 4782
_refine_ls_number_restraints 0
_refine_ls_restrained_S_all 0.944
_refine_ls_R_factor_all 0.0872
_refine_ls_R_factor_gt 0.0572
_refine_ls_shift/su_max 0.000
_refine_ls_shift/su_mean 0.000
_refine_ls_structure_factor_coef Fsqd
_refine_ls_weighting_details 'calc w=1/[\s^2^(Fo^2^)+(0.1033P)^2^+0.0000P] where P=(Fo^2^+2Fc^2^)/3'
_refine_ls_weighting_scheme calc
_refine_ls_wR_factor_gt 0.1555
_refine_ls_wR_factor_ref 0.1724
_reflns_number_gt 2940
_reflns_number_total 4782
_reflns_threshold_expression >2sigma(I)
_cod_data_source_file jo801210n_si_001.cif
_cod_data_source_block f80306a
_cod_depositor_comments
;
The following automatic conversions were performed:
'_symmetry_cell_setting' value 'Monoclinic' changed to 'monoclinic'
according to '/home/saulius/struct/CIF-dictionaries/cif_core.dic'
dictionary named 'cif_core.dic' version 2.4.1 from 2010-06-29.

Automatic conversion script
Id: cif_fix_enum 1527 2010-12-29 10:47:43Z saulius 
;
_cod_original_sg_symbol_H-M 'P 21/c'
_cod_database_code 4023660

loop_
_symmetry_equiv_pos_as_xyz
'x, y, z'
'-x, y+1/2, -z+1/2'
'-x, -y, -z'
'x, -y-1/2, z-1/2'

loop_
_atom_site_label
_atom_site_type_symbol
_atom_site_fract_x
_atom_site_fract_y
_atom_site_fract_z
_atom_site_U_iso_or_equiv
_atom_site_adp_type
_atom_site_occupancy
_atom_site_symmetry_multiplicity
_atom_site_calc_flag
_atom_site_refinement_flags
_atom_site_disorder_assembly
_atom_site_disorder_group
O1 O 0.43661(13) 0.4700(2) 0.34173(10) 0.0875(6) Uani 1 1 d . . .
O2 O 0.49810(11) 0.7217(2) 0.33583(8) 0.0708(5) Uani 1 1 d . . .
O3 O 0.35041(12) 0.9541(2) 0.21960(8) 0.0683(5) Uani 1 1 d . . .
O4 O 0.30141(12) 0.84321(19) 0.30126(8) 0.0662(5) Uani 1 1 d . . .
C1 C -0.01674(17) 0.8303(3) 0.19390(12) 0.0650(7) Uani 1 1 d . . .
H1A H 0.0306 0.8346 0.2342 0.078 Uiso 1 1 calc R . .
C2 C -0.09224(18) 0.9217(4) 0.18915(14) 0.0799(8) Uani 1 1 d . . .
H2A H -0.0960 0.9864 0.2262 0.096 Uiso 1 1 calc R . .
C3 C -0.16215(17) 0.9174(4) 0.12963(14) 0.0759(8) Uani 1 1 d . . .
H3A H -0.2133 0.9792 0.1264 0.091 Uiso 1 1 calc R . .
C4 C -0.15672(16) 0.8230(3) 0.07551(14) 0.0698(7) Uani 1 1 d . . .
H4A H -0.2038 0.8216 0.0351 0.084 Uiso 1 1 calc R . .
C5 C -0.08111(14) 0.7289(3) 0.08044(12) 0.0570(6) Uani 1 1 d . . .
H5A H -0.0782 0.6628 0.0435 0.068 Uiso 1 1 calc R . .
C6 C -0.01004(13) 0.7323(3) 0.13984(10) 0.0469(5) Uani 1 1 d . . .
C7 C 0.07193(13) 0.6366(3) 0.14384(9) 0.0441(5) Uani 1 1 d . . .
C8 C 0.07463(13) 0.4569(3) 0.12386(10) 0.0443(5) Uani 1 1 d . . .
C9 C 0.00839(15) 0.3362(3) 0.10179(11) 0.0570(6) Uani 1 1 d . . .
H9A H -0.0500 0.3643 0.0973 0.068 Uiso 1 1 calc R . .
C10 C 0.02980(18) 0.1741(3) 0.08662(12) 0.0656(7) Uani 1 1 d . . .
H10A H -0.0146 0.0929 0.0708 0.079 Uiso 1 1 calc R . .
C11 C 0.11609(18) 0.1314(3) 0.09461(12) 0.0643(7) Uani 1 1 d . . .
H11A H 0.1297 0.0215 0.0840 0.077 Uiso 1 1 calc R . .
C12 C 0.18385(16) 0.2505(3) 0.11841(11) 0.0557(6) Uani 1 1 d . . .
H12A H 0.2425 0.2203 0.1247 0.067 Uiso 1 1 calc R . .
C13 C 0.16253(13) 0.4127(3) 0.13238(10) 0.0448(5) Uani 1 1 d . . .
C14 C 0.22224(12) 0.5676(2) 0.15774(10) 0.0434(5) Uani 1 1 d . . .
C15 C 0.15463(13) 0.6981(3) 0.16372(10) 0.0444(5) Uani 1 1 d . . .
H15A H 0.1690 0.8088 0.1795 0.053 Uiso 1 1 calc R . .
C16 C 0.26413(13) 0.6272(2) 0.10338(10) 0.0438(5) Uani 1 1 d . . .
C17 C 0.20975(15) 0.6513(3) 0.03667(11) 0.0566(6) Uani 1 1 d . . .
H17A H 0.1495 0.6295 0.0261 0.068 Uiso 1 1 calc R . .
C18 C 0.24286(16) 0.7066(3) -0.01401(12) 0.0685(7) Uani 1 1 d . . .
H18A H 0.2052 0.7223 -0.0584 0.082 Uiso 1 1 calc R . .
C19 C 0.33198(17) 0.7388(3) 0.00103(13) 0.0697(7) Uani 1 1 d . . .
H19A H 0.3552 0.7748 -0.0332 0.084 Uiso 1 1 calc R . .
C20 C 0.38631(15) 0.7174(3) 0.06688(12) 0.0610(6) Uani 1 1 d . . .
H20A H 0.4464 0.7405 0.0769 0.073 Uiso 1 1 calc R . .
C21 C 0.35418(13) 0.6620(3) 0.11925(11) 0.0466(5) Uani 1 1 d . . .
C22 C 0.41685(13) 0.6440(3) 0.19046(11) 0.0518(5) Uani 1 1 d . . .
H22A H 0.4608 0.7340 0.1986 0.062 Uiso 1 1 calc R . .
H22B H 0.4475 0.5357 0.1942 0.062 Uiso 1 1 calc R . .
C23 C 0.37062(13) 0.6528(3) 0.24545(10) 0.0465(5) Uani 1 1 d . . .
C24 C 0.29284(13) 0.5273(3) 0.22633(10) 0.0489(5) Uani 1 1 d . . .
H24A H 0.2651 0.5278 0.2624 0.059 Uiso 1 1 calc R . .
H24B H 0.3155 0.4133 0.2240 0.059 Uiso 1 1 calc R . .
C25 C 0.43670(15) 0.6020(3) 0.31325(12) 0.0570(6) Uani 1 1 d . . .
C26 C 0.57268(17) 0.6861(4) 0.39675(14) 0.0802(8) Uani 1 1 d . . .
H26A H 0.5892 0.5669 0.3967 0.096 Uiso 1 1 calc R . .
H26B H 0.6231 0.7547 0.3957 0.096 Uiso 1 1 calc R . .
C27 C 0.5512(3) 0.7225(5) 0.45738(17) 0.1223(13) Uani 1 1 d . . .
H27A H 0.6016 0.6994 0.4966 0.183 Uiso 1 1 calc R . .
H27B H 0.5024 0.6522 0.4592 0.183 Uiso 1 1 calc R . .
H27C H 0.5350 0.8405 0.4575 0.183 Uiso 1 1 calc R . .
C28 C 0.34086(14) 0.8354(3) 0.25285(11) 0.0499(5) Uani 1 1 d . . .
C29 C 0.2707(2) 1.0129(4) 0.31501(15) 0.0869(9) Uani 1 1 d . . .
H29A H 0.2500 1.0773 0.2727 0.104 Uiso 1 1 calc R . .
H29B H 0.2219 1.0008 0.3338 0.104 Uiso 1 1 calc R . .
C30 C 0.3423(2) 1.1015(4) 0.36278(19) 0.1109(11) Uani 1 1 d . . .
H30A H 0.3227 1.2128 0.3714 0.166 Uiso 1 1 calc R . .
H30B H 0.3905 1.1127 0.3441 0.166 Uiso 1 1 calc R . .
H30C H 0.3616 1.0385 0.4049 0.166 Uiso 1 1 calc R . .

loop_
_atom_site_aniso_label
_atom_site_aniso_U_11
_atom_site_aniso_U_22
_atom_site_aniso_U_33
_atom_site_aniso_U_23
_atom_site_aniso_U_13
_atom_site_aniso_U_12
O1 0.0805(12) 0.0723(12) 0.0806(12) 0.0256(10) -0.0180(10) -0.0062(10)
O2 0.0569(10) 0.0708(11) 0.0618(10) -0.0004(8) -0.0155(8) -0.0057(9)
O3 0.0889(13) 0.0512(10) 0.0622(10) 0.0090(8) 0.0196(9) 0.0039(9)
O4 0.0830(12) 0.0580(10) 0.0605(10) -0.0052(8) 0.0263(9) 0.0042(8)
C1 0.0597(15) 0.0809(18) 0.0501(13) -0.0083(12) 0.0106(11) 0.0049(13)
C2 0.0775(19) 0.099(2) 0.0689(17) -0.0134(15) 0.0305(16) 0.0187(16)
C3 0.0563(15) 0.095(2) 0.0799(19) 0.0053(16) 0.0260(15) 0.0178(14)
C4 0.0466(13) 0.094(2) 0.0627(15) 0.0013(14) 0.0076(12) 0.0067(13)
C5 0.0471(12) 0.0689(15) 0.0497(12) -0.0054(11) 0.0069(10) 0.0034(11)
C6 0.0430(11) 0.0527(12) 0.0432(11) -0.0002(9) 0.0106(9) -0.0028(10)
C7 0.0432(11) 0.0505(12) 0.0351(10) 0.0015(8) 0.0069(9) -0.0020(9)
C8 0.0429(11) 0.0490(12) 0.0377(10) 0.0033(9) 0.0073(9) -0.0060(9)
C9 0.0505(13) 0.0599(15) 0.0557(13) 0.0028(11) 0.0090(11) -0.0141(11)
C10 0.0717(17) 0.0533(15) 0.0659(15) -0.0028(11) 0.0126(13) -0.0246(13)
C11 0.0840(19) 0.0406(12) 0.0632(15) -0.0007(10) 0.0155(14) -0.0080(12)
C12 0.0584(14) 0.0472(13) 0.0583(14) 0.0039(10) 0.0135(11) 0.0001(11)
C13 0.0465(12) 0.0432(11) 0.0405(11) 0.0029(9) 0.0070(9) -0.0056(9)
C14 0.0384(11) 0.0420(11) 0.0439(11) 0.0023(9) 0.0039(9) -0.0028(9)
C15 0.0433(11) 0.0430(11) 0.0408(11) 0.0011(9) 0.0038(9) -0.0017(9)
C16 0.0427(11) 0.0403(11) 0.0447(11) -0.0011(9) 0.0079(9) -0.0030(9)
C17 0.0476(12) 0.0670(15) 0.0482(13) 0.0031(11) 0.0045(10) -0.0099(11)
C18 0.0631(15) 0.0888(18) 0.0465(13) 0.0031(12) 0.0064(12) -0.0184(14)
C19 0.0659(16) 0.0909(19) 0.0537(14) -0.0014(13) 0.0204(13) -0.0190(14)
C20 0.0466(13) 0.0743(16) 0.0612(15) -0.0103(12) 0.0153(11) -0.0119(12)
C21 0.0408(11) 0.0484(12) 0.0480(12) -0.0061(9) 0.0096(9) -0.0038(9)
C22 0.0389(11) 0.0549(13) 0.0562(13) -0.0050(10) 0.0069(10) -0.0018(10)
C23 0.0415(11) 0.0437(11) 0.0446(11) 0.0000(9) -0.0011(9) -0.0003(9)
C24 0.0456(12) 0.0465(12) 0.0481(12) 0.0038(9) 0.0049(10) -0.0011(9)
C25 0.0510(13) 0.0558(14) 0.0530(13) 0.0038(11) -0.0003(11) 0.0045(11)
C26 0.0583(15) 0.097(2) 0.0684(17) -0.0032(15) -0.0058(13) 0.0048(14)
C27 0.113(3) 0.170(4) 0.069(2) -0.012(2) 0.006(2) 0.032(3)
C28 0.0465(12) 0.0512(13) 0.0423(12) -0.0014(10) -0.0005(10) -0.0003(10)
C29 0.112(2) 0.0720(18) 0.082(2) -0.0161(15) 0.0374(19) 0.0019(17)
C30 0.123(3) 0.086(2) 0.119(3) -0.023(2) 0.030(2) -0.002(2)

loop_
_atom_type_symbol
_atom_type_description
_atom_type_scat_dispersion_real
_atom_type_scat_dispersion_imag
_atom_type_scat_source
C C 0.0033 0.0016 'International Tables Vol C Tables 4.2.6.8 and 6.1.1.4'
H H 0.0000 0.0000 'International Tables Vol C Tables 4.2.6.8 and 6.1.1.4'
O O 0.0106 0.0060 'International Tables Vol C Tables 4.2.6.8 and 6.1.1.4'

loop_
_geom_angle_atom_site_label_1
_geom_angle_atom_site_label_2
_geom_angle_atom_site_label_3
_geom_angle
_geom_angle_site_symmetry_1
_geom_angle_site_symmetry_3
_geom_angle_publ_flag
C25 O2 C26 118.6(2) . . ?
C28 O4 C29 116.40(19) . . ?
C2 C1 C6 121.0(2) . . ?
C2 C1 H1A 119.5 . . ?
C6 C1 H1A 119.5 . . ?
C1 C2 C3 119.9(2) . . ?
C1 C2 H2A 120.0 . . ?
C3 C2 H2A 120.0 . . ?
C4 C3 C2 120.1(2) . . ?
C4 C3 H3A 119.9 . . ?
C2 C3 H3A 119.9 . . ?
C3 C4 C5 120.1(2) . . ?
C3 C4 H4A 119.9 . . ?
C5 C4 H4A 119.9 . . ?
C6 C5 C4 120.5(2) . . ?
C6 C5 H5A 119.8 . . ?
C4 C5 H5A 119.8 . . ?
C1 C6 C5 118.3(2) . . ?
C1 C6 C7 121.41(19) . . ?
C5 C6 C7 120.22(19) . . ?
C15 C7 C8 108.63(18) . . ?
C15 C7 C6 126.62(19) . . ?
C8 C7 C6 124.72(18) . . ?
C9 C8 C13 120.1(2) . . ?
C9 C8 C7 131.4(2) . . ?
C13 C8 C7 108.45(17) . . ?
C10 C9 C8 119.3(2) . . ?
C10 C9 H9A 120.3 . . ?
C8 C9 H9A 120.3 . . ?
C11 C10 C9 120.4(2) . . ?
C11 C10 H10A 119.8 . . ?
C9 C10 H10A 119.8 . . ?
C10 C11 C12 120.9(2) . . ?
C10 C11 H11A 119.5 . . ?
C12 C11 H11A 119.5 . . ?
C13 C12 C11 118.8(2) . . ?
C13 C12 H12A 120.6 . . ?
C11 C12 H12A 120.6 . . ?
C12 C13 C8 120.44(19) . . ?
C12 C13 C14 129.88(19) . . ?
C8 C13 C14 109.68(17) . . ?
C15 C14 C13 100.54(16) . . ?
C15 C14 C16 109.23(16) . . ?
C13 C14 C16 110.88(16) . . ?
C15 C14 C24 113.57(17) . . ?
C13 C14 C24 110.41(15) . . ?
C16 C14 C24 111.70(16) . . ?
C7 C15 C14 112.67(18) . . ?
C7 C15 H15A 123.7 . . ?
C14 C15 H15A 123.7 . . ?
C17 C16 C21 119.09(19) . . ?
C17 C16 C14 118.68(18) . . ?
C21 C16 C14 122.21(17) . . ?
C18 C17 C16 121.5(2) . . ?
C18 C17 H17A 119.2 . . ?
C16 C17 H17A 119.2 . . ?
C17 C18 C19 119.7(2) . . ?
C17 C18 H18A 120.1 . . ?
C19 C18 H18A 120.1 . . ?
C20 C19 C18 119.4(2) . . ?
C20 C19 H19A 120.3 . . ?
C18 C19 H19A 120.3 . . ?
C19 C20 C21 121.9(2) . . ?
C19 C20 H20A 119.0 . . ?
C21 C20 H20A 119.0 . . ?
C16 C21 C20 118.33(19) . . ?
C16 C21 C22 122.34(18) . . ?
C20 C21 C22 119.32(18) . . ?
C21 C22 C23 112.95(17) . . ?
C21 C22 H22A 109.0 . . ?
C23 C22 H22A 109.0 . . ?
C21 C22 H22B 109.0 . . ?
C23 C22 H22B 109.0 . . ?
H22A C22 H22B 107.8 . . ?
C25 C23 C22 108.17(18) . . ?
C25 C23 C28 107.62(17) . . ?
C22 C23 C28 110.44(17) . . ?
C25 C23 C24 110.02(17) . . ?
C22 C23 C24 108.39(16) . . ?
C28 C23 C24 112.13(17) . . ?
C23 C24 C14 113.92(16) . . ?
C23 C24 H24A 108.8 . . ?
C14 C24 H24A 108.8 . . ?
C23 C24 H24B 108.8 . . ?
C14 C24 H24B 108.8 . . ?
H24A C24 H24B 107.7 . . ?
O1 C25 O2 123.7(2) . . ?
O1 C25 C23 125.1(2) . . ?
O2 C25 C23 111.15(19) . . ?
C27 C26 O2 111.2(2) . . ?
C27 C26 H26A 109.4 . . ?
O2 C26 H26A 109.4 . . ?
C27 C26 H26B 109.4 . . ?
O2 C26 H26B 109.4 . . ?
H26A C26 H26B 108.0 . . ?
C26 C27 H27A 109.5 . . ?
C26 C27 H27B 109.5 . . ?
H27A C27 H27B 109.5 . . ?
C26 C27 H27C 109.5 . . ?
H27A C27 H27C 109.5 . . ?
H27B C27 H27C 109.5 . . ?
O3 C28 O4 124.4(2) . . ?
O3 C28 C23 125.2(2) . . ?
O4 C28 C23 110.40(18) . . ?
C30 C29 O4 109.2(3) . . ?
C30 C29 H29A 109.8 . . ?
O4 C29 H29A 109.8 . . ?
C30 C29 H29B 109.8 . . ?
O4 C29 H29B 109.8 . . ?
H29A C29 H29B 108.3 . . ?
C29 C30 H30A 109.5 . . ?
C29 C30 H30B 109.5 . . ?
H30A C30 H30B 109.5 . . ?
C29 C30 H30C 109.5 . . ?
H30A C30 H30C 109.5 . . ?
H30B C30 H30C 109.5 . . ?

loop_
_geom_bond_atom_site_label_1
_geom_bond_atom_site_label_2
_geom_bond_distance
_geom_bond_site_symmetry_2
_geom_bond_publ_flag
O1 C25 1.188(3) . ?
O2 C25 1.329(3) . ?
O2 C26 1.459(3) . ?
O3 C28 1.190(2) . ?
O4 C28 1.328(3) . ?
O4 C29 1.473(3) . ?
C1 C2 1.374(3) . ?
C1 C6 1.379(3) . ?
C1 H1A 0.9300 . ?
C2 C3 1.374(4) . ?
C2 H2A 0.9300 . ?
C3 C4 1.358(4) . ?
C3 H3A 0.9300 . ?
C4 C5 1.386(3) . ?
C4 H4A 0.9300 . ?
C5 C6 1.382(3) . ?
C5 H5A 0.9300 . ?
C6 C7 1.482(3) . ?
C7 C15 1.339(3) . ?
C7 C8 1.471(3) . ?
C8 C9 1.383(3) . ?
C8 C13 1.396(3) . ?
C9 C10 1.375(3) . ?
C9 H9A 0.9300 . ?
C10 C11 1.370(4) . ?
C10 H10A 0.9300 . ?
C11 C12 1.394(3) . ?
C11 H11A 0.9300 . ?
C12 C13 1.368(3) . ?
C12 H12A 0.9300 . ?
C13 C14 1.529(3) . ?
C14 C15 1.515(3) . ?
C14 C16 1.536(3) . ?
C14 C24 1.537(3) . ?
C15 H15A 0.9300 . ?
C16 C17 1.387(3) . ?
C16 C21 1.392(3) . ?
C17 C18 1.371(3) . ?
C17 H17A 0.9300 . ?
C18 C19 1.375(3) . ?
C18 H18A 0.9300 . ?
C19 C20 1.370(3) . ?
C19 H19A 0.9300 . ?
C20 C21 1.392(3) . ?
C20 H20A 0.9300 . ?
C21 C22 1.499(3) . ?
C22 C23 1.524(3) . ?
C22 H22A 0.9700 . ?
C22 H22B 0.9700 . ?
C23 C25 1.514(3) . ?
C23 C28 1.529(3) . ?
C23 C24 1.532(3) . ?
C24 H24A 0.9700 . ?
C24 H24B 0.9700 . ?
C26 C27 1.416(4) . ?
C26 H26A 0.9700 . ?
C26 H26B 0.9700 . ?
C27 H27A 0.9600 . ?
C27 H27B 0.9600 . ?
C27 H27C 0.9600 . ?
C29 C30 1.430(4) . ?
C29 H29A 0.9700 . ?
C29 H29B 0.9700 . ?
C30 H30A 0.9600 . ?
C30 H30B 0.9600 . ?
C30 H30C 0.9600 . ?
